data_2310900
loop_
_publ_author_name
'Brown, A.'

_publ_section_title
;
 The crystal structures of Th Pb3, U Pb3, Th Pb and U Pb
;
_journal_name_full 'Acta Crystallographica (1,1948-23,1967)'
_journal_page_first 856
_journal_page_last 860
_journal_volume 14
_journal_year 1961
_chemical_formula_sum 'Pb U'
_space_group_IT_number 123
_symmetry_space_group_name_Hall '-P 4 2'
_symmetry_space_group_name_H-M 'P 4/m m m'
_cell_angle_alpha 90
_cell_angle_beta 90
_cell_angle_gamma 90
_cell_formula_units_Z 2
_cell_length_a 6.476
_cell_length_b 6.476
_cell_length_c 5.259
_cell_volume 220.555
_citation_journal_id_ASTM ACCRA9
_cod_data_source_file Brown_ACCRA9_1961_1378.cif
_cod_data_source_block Pb1U1
_cod_original_cell_volume 220.5549
_cod_original_formula_sum 'Pb1 U1'
_cod_database_code 2310900

loop_
_symmetry_equiv_pos_as_xyz
x,y,z
-y,x,z
-x,-y,z
y,-x,z
x,-y,-z
y,x,-z
-x,y,-z
-y,-x,-z
-x,-y,-z
y,-x,-z
x,y,-z
-y,x,-z
-x,y,z
-y,-x,z
x,-y,z
y,x,z

loop_
_atom_site_label
_atom_site_type_symbol
_atom_site_fract_x
_atom_site_fract_y
_atom_site_fract_z
_atom_site_occupancy
_atom_site_U_iso_or_equiv
Pb2 Pb 0.5 0.5 0 1 0.0
Pb1 Pb 0 0 0 1 0.0
U1 U 0 0.5 0.5 1 0.0
